data_7132403
loop_
_publ_author_name
'Gharpure, Santosh J.'
'Kumari, Sanyog'

_publ_section_title
;
 Cascade radical cyclization on 3-propargyl-2-alkenyl indole gives
 stereoselective access to cyclohepta[<i>b</i>]indole over carbazole.
;
_journal_issue 5
_journal_name_full 'Chemical communications (Cambridge, England)'
_journal_page_first 538
_journal_page_last 541
_journal_paper_doi 10.1039/d3cc05237k
_journal_volume 60
_journal_year 2024
_chemical_formula_moiety 'C36 H33 N O2 S'
_chemical_formula_sum 'C36 H33 N O2 S'
_chemical_formula_weight 543.69
_space_group_crystal_system triclinic
_space_group_IT_number 2
_space_group_name_Hall '-P 1'
_space_group_name_H-M_alt 'P -1'
_atom_sites_solution_hydrogens geom
_atom_sites_solution_primary dual
_audit_creation_date 2018-08-01
_audit_creation_method
;
Olex2 1.2-ac3
(compiled 2017.08.10 svn.r3458 for OlexSys, GUI svn.r5381)
;
_audit_update_record
;
2023-09-22 deposited with the CCDC.	2023-11-26 downloaded from the CCDC.
;
_cell_angle_alpha 68.202(3)
_cell_angle_beta 71.011(3)
_cell_angle_gamma 87.557(2)
_cell_formula_units_Z 2
_cell_length_a 11.0196(3)
_cell_length_b 11.9729(3)
_cell_length_c 12.4127(3)
_cell_measurement_reflns_used 9116
_cell_measurement_temperature 150
_cell_measurement_theta_max 31.1570
_cell_measurement_theta_min 2.1840
_cell_volume 1432.13(8)
_computing_cell_refinement 'CrysAlisPro 1.171.39.46 (Rigaku OD, 2018)'
_computing_data_collection 'CrysAlisPro 1.171.39.46 (Rigaku OD, 2018)'
_computing_data_reduction 'CrysAlisPro 1.171.39.46 (Rigaku OD, 2018)'
_computing_molecular_graphics 'Olex2 (Dolomanov et al., 2009)'
_computing_publication_material 'Olex2 (Dolomanov et al., 2009)'
_computing_structure_refinement 'ShelXL (Sheldrick, 2015)'
_computing_structure_solution 'ShelXT (Sheldrick, 2015)'
_diffrn_ambient_temperature 150
_diffrn_detector 'CCD plate'
_diffrn_measured_fraction_theta_full 0.997
_diffrn_measured_fraction_theta_max 0.997
_diffrn_measurement_details
;
List of Runs (angles in degrees, time in seconds):

  # Type    Start    End  Width  t~exp~   \w     \q     \k     \f   Frames
#--------------------------------------------------------------------------
  1  \w   -110.00  19.00   0.50    8.00    --  -20.00 -72.00-108.00  258
  2  \w    -87.00  19.00   0.50    8.00    --  -20.00 -72.00 108.00  212
  3  \w    -41.00  70.00   0.50    8.00    --  -20.00   0.00  36.00  222
  4  \w    -35.00  19.00   0.50    8.00    --  -20.00 -72.00 -36.00  108
;
_diffrn_measurement_device 'abstract diffractometer'
_diffrn_measurement_device_type 'dtrek-CrysAlisPro-abstract goniometer imported rigaku-d*trek images'
_diffrn_measurement_method '\w scans'
_diffrn_orient_matrix_type 'CrysAlisPro convention (1999,Acta A55,543-557)'
_diffrn_orient_matrix_UB_11 0.0038392000
_diffrn_orient_matrix_UB_12 0.0630901000
_diffrn_orient_matrix_UB_13 -0.0334394000
_diffrn_orient_matrix_UB_21 0.0153684000
_diffrn_orient_matrix_UB_22 0.0110932000
_diffrn_orient_matrix_UB_23 0.0465693000
_diffrn_orient_matrix_UB_31 0.0664824000
_diffrn_orient_matrix_UB_32 -0.0003416000
_diffrn_orient_matrix_UB_33 -0.0312304000
_diffrn_radiation_monochromator graphite
_diffrn_radiation_probe x-ray
_diffrn_radiation_type MoK\a
_diffrn_radiation_wavelength 0.71073
_diffrn_reflns_av_R_equivalents 0.0447
_diffrn_reflns_av_unetI/netI 0.0569
_diffrn_reflns_Laue_measured_fraction_full 0.997
_diffrn_reflns_Laue_measured_fraction_max 0.997
_diffrn_reflns_limit_h_max 11
_diffrn_reflns_limit_h_min -13
_diffrn_reflns_limit_k_max 14
_diffrn_reflns_limit_k_min -13
_diffrn_reflns_limit_l_max 14
_diffrn_reflns_limit_l_min -14
_diffrn_reflns_number 10911
_diffrn_reflns_point_group_measured_fraction_full 0.997
_diffrn_reflns_point_group_measured_fraction_max 0.997
_diffrn_reflns_theta_full 25.000
_diffrn_reflns_theta_max 25.000
_diffrn_reflns_theta_min 2.515
_diffrn_source 'fine-focus sealed X-ray tube'
_diffrn_source_type 'Enhance (Mo) X-ray Source'
_exptl_absorpt_coefficient_mu 0.147
_exptl_absorpt_correction_T_max 1.00000
_exptl_absorpt_correction_T_min 0.93735
_exptl_absorpt_correction_type multi-scan
_exptl_absorpt_process_details
;
CrysAlisPro 1.171.39.46 (Rigaku Oxford Diffraction, 2018)
Empirical absorption correction using spherical harmonics,
 implemented in SCALE3 ABSPACK scaling algorithm.
;
_exptl_crystal_colour colourless
_exptl_crystal_colour_primary colourless
_exptl_crystal_density_diffrn 1.261
_exptl_crystal_description block
_exptl_crystal_F_000 576
_exptl_crystal_size_max 0.165
_exptl_crystal_size_mid 0.155
_exptl_crystal_size_min 0.118
_refine_diff_density_max 0.390
_refine_diff_density_min -0.319
_refine_diff_density_rms 0.078
_refine_ls_extinction_method none
_refine_ls_goodness_of_fit_ref 1.041
_refine_ls_hydrogen_treatment constr
_refine_ls_matrix_type full
_refine_ls_number_parameters 364
_refine_ls_number_reflns 5021
_refine_ls_number_restraints 0
_refine_ls_restrained_S_all 1.041
_refine_ls_R_factor_all 0.0527
_refine_ls_R_factor_gt 0.0416
_refine_ls_shift/su_max 0.001
_refine_ls_shift/su_mean 0.000
_refine_ls_structure_factor_coef Fsqd
_refine_ls_weighting_details 'w=1/[\s^2^(Fo^2^)+(0.0438P)^2^+0.6899P] where P=(Fo^2^+2Fc^2^)/3'
_refine_ls_weighting_scheme calc
_refine_ls_wR_factor_gt 0.0989
_refine_ls_wR_factor_ref 0.1053
_reflns_Friedel_coverage 0.000
_reflns_number_gt 4349
_reflns_number_total 5021
_reflns_threshold_expression 'I > 2\s(I)'
_cod_data_source_file d3cc05237k2.cif
_cod_data_source_block sjg-negi-3-271-3_mo
_cod_depositor_comments 'Adding full bibliography for 7132403--7132408.cif.'
_cod_original_cell_volume 1432.12(8)
_cod_database_code 7132403
_shelx_shelxl_version_number 2014/7
_shelx_space_group_comment
;
The symmetry employed for this shelxl refinement is uniquely defined
by the following loop, which should always be used as a source of
symmetry information in preference to the above space-group names.
They are only intended as comments.
;
_shelx_estimated_absorpt_t_max 0.983
_shelx_estimated_absorpt_t_min 0.976
_reflns_odcompleteness_completeness 89.31
_reflns_odcompleteness_iscentric 1
_reflns_odcompleteness_theta 31.03
_olex2_refinement_description
;
1. Fixed Uiso
 At 1.2 times of:
  All C(H) groups, All C(H,H) groups
 At 1.5 times of:
  All C(H,H,H) groups
2.a Ternary CH refined with riding coordinates:
 C9(H9), C13(H13)
2.b Secondary CH2 refined with riding coordinates:
 C10(H10A,H10B), C35(H35A,H35B)
2.c Aromatic/amide H refined with riding coordinates:
 C25(H25), C24(H24), C32(H32), C6(H6), C33(H33), C22(H22), C31(H31), C23(H23),
 C29(H29), C18(H18), C19(H19), C15(H15), C4(H4), C30(H30), C5(H5), C16(H16),
 C3(H3), C2(H2)
2.d Idealised Me refined as rotating group:
 C27(H27A,H27B,H27C), C20(H20A,H20B,H20C), C36(H36A,H36B,H36C)
;
_olex2_submission_special_instructions 'No special instructions were received'
_oxdiff_exptl_absorpt_empirical_details
;
Empirical correction (ABSPACK) includes:
- Absorption correction using spherical harmonics
- Frame scaling
- Detector area scaling
;
_oxdiff_exptl_absorpt_empirical_full_max 1.426
_oxdiff_exptl_absorpt_empirical_full_min 0.788

loop_
_space_group_symop_operation_xyz
'x, y, z'
'-x, -y, -z'

loop_
_atom_site_label
_atom_site_type_symbol
_atom_site_fract_x
_atom_site_fract_y
_atom_site_fract_z
_atom_site_U_iso_or_equiv
_atom_site_adp_type
_atom_site_occupancy
_atom_site_site_symmetry_order
_atom_site_calc_flag
_atom_site_refinement_flags_posn
_atom_site_refinement_flags_adp
_atom_site_refinement_flags_occupancy
_atom_site_disorder_assembly
_atom_site_disorder_group
S1 S 0.51234(4) 0.77068(4) 0.15767(4) 0.02443(13) Uani 1 1 d . . . . .
O1 O 0.23461(12) 0.36719(11) 0.27035(11) 0.0269(3) Uani 1 1 d . . . . .
O2 O 0.21698(12) 0.28116(11) 0.46901(11) 0.0314(3) Uani 1 1 d . . . . .
N1 N 0.10054(13) 0.61121(12) 0.64006(12) 0.0225(3) Uani 1 1 d . . . . .
C26 C 0.10356(15) 0.72942(15) 0.62906(15) 0.0216(4) Uani 1 1 d . . . . .
C21 C 0.15973(15) 0.80156(15) 0.50312(15) 0.0204(4) Uani 1 1 d . . . . .
C8 C 0.35136(16) 0.56878(15) 0.29989(15) 0.0202(4) Uani 1 1 d . . . . .
C25 C 0.06498(16) 0.77878(16) 0.71927(16) 0.0240(4) Uani 1 1 d . . . . .
H25 H 0.0272 0.7290 0.8038 0.029 Uiso 1 1 calc R . . . .
C24 C 0.08362(17) 0.90226(16) 0.68132(17) 0.0270(4) Uani 1 1 d . . . . .
H24 H 0.0583 0.9383 0.7409 0.032 Uiso 1 1 calc R . . . .
C7 C 0.36274(16) 0.68887(15) 0.26315(15) 0.0200(4) Uani 1 1 d . . . . .
C28 C 0.46276(15) 0.49792(14) 0.26841(16) 0.0207(4) Uani 1 1 d . . . . .
C12 C 0.19175(15) 0.72218(14) 0.43779(15) 0.0195(4) Uani 1 1 d . . . . .
C32 C 0.61918(18) 0.42972(18) 0.12464(19) 0.0342(5) Uani 1 1 d . . . . .
H32 H 0.6568 0.4315 0.0434 0.041 Uiso 1 1 calc R . . . .
C6 C 0.53718(19) 0.99504(16) 0.16442(17) 0.0314(4) Uani 1 1 d . . . . .
H6 H 0.5209 1.0258 0.0885 0.038 Uiso 1 1 calc R . . . .
C34 C 0.22273(15) 0.36965(16) 0.37998(16) 0.0228(4) Uani 1 1 d . . . . .
C33 C 0.51753(17) 0.49821(17) 0.15130(17) 0.0282(4) Uani 1 1 d . . . . .
H33 H 0.4851 0.5460 0.0881 0.034 Uiso 1 1 calc R . . . .
C11 C 0.15608(16) 0.60722(15) 0.52404(15) 0.0217(4) Uani 1 1 d . . . . .
C22 C 0.17708(16) 0.92678(15) 0.46811(16) 0.0243(4) Uani 1 1 d . . . . .
H22 H 0.2147 0.9775 0.3838 0.029 Uiso 1 1 calc R . . . .
C27 C 0.05764(18) 0.50833(16) 0.75642(16) 0.0295(4) Uani 1 1 d . . . . .
H27A H 0.1226 0.4973 0.7970 0.044 Uiso 1 1 calc GR . . . .
H27B H 0.0455 0.4355 0.7413 0.044 Uiso 1 1 calc GR . . . .
H27C H -0.0241 0.5228 0.8094 0.044 Uiso 1 1 calc GR . . . .
C9 C 0.21988(16) 0.49734(15) 0.37773(15) 0.0213(4) Uani 1 1 d . . . . .
H9 H 0.1553 0.5383 0.3387 0.026 Uiso 1 1 calc R . . . .
C13 C 0.25375(15) 0.76376(14) 0.29992(15) 0.0197(4) Uani 1 1 d . . . . .
H13 H 0.2955 0.8467 0.2726 0.024 Uiso 1 1 calc R . . . .
C1 C 0.53547(15) 0.87199(15) 0.22500(16) 0.0223(4) Uani 1 1 d . . . . .
C14 C 0.15771(16) 0.77890(14) 0.23046(15) 0.0203(4) Uani 1 1 d . . . . .
C10 C 0.17255(17) 0.48825(15) 0.51125(16) 0.0248(4) Uani 1 1 d . . . . .
H10A H 0.0890 0.4384 0.5552 0.030 Uiso 1 1 calc R . . . .
H10B H 0.2348 0.4463 0.5515 0.030 Uiso 1 1 calc R . . . .
C31 C 0.66562(18) 0.35911(17) 0.21596(19) 0.0337(5) Uani 1 1 d . . . . .
H31 H 0.7347 0.3113 0.1981 0.040 Uiso 1 1 calc R . . . .
C23 C 0.13914(17) 0.97574(16) 0.55675(17) 0.0282(4) Uani 1 1 d . . . . .
H23 H 0.1508 1.0607 0.5331 0.034 Uiso 1 1 calc R . . . .
C29 C 0.51126(17) 0.42679(16) 0.35916(17) 0.0291(4) Uani 1 1 d . . . . .
H29 H 0.4747 0.4255 0.4403 0.035 Uiso 1 1 calc R . . . .
C17 C -0.01789(17) 0.82308(16) 0.10001(16) 0.0269(4) Uani 1 1 d . . . . .
C18 C -0.05408(17) 0.82255(16) 0.21801(16) 0.0257(4) Uani 1 1 d . . . . .
H18 H -0.1399 0.8371 0.2559 0.031 Uiso 1 1 calc R . . . .
C19 C 0.03169(16) 0.80141(15) 0.28180(16) 0.0241(4) Uani 1 1 d . . . . .
H19 H 0.0040 0.8023 0.3624 0.029 Uiso 1 1 calc R . . . .
C15 C 0.19426(17) 0.77958(17) 0.11254(16) 0.0276(4) Uani 1 1 d . . . . .
H15 H 0.2801 0.7650 0.0748 0.033 Uiso 1 1 calc R . . . .
C4 C 0.58677(19) 1.02960(19) 0.32429(19) 0.0373(5) Uani 1 1 d . . . . .
H4 H 0.6045 1.0837 0.3582 0.045 Uiso 1 1 calc R . . . .
C35 C 0.25130(18) 0.24749(16) 0.26560(18) 0.0300(4) Uani 1 1 d . . . . .
H35A H 0.1702 0.1946 0.3154 0.036 Uiso 1 1 calc R . . . .
H35B H 0.3198 0.2106 0.2993 0.036 Uiso 1 1 calc R . . . .
C30 C 0.61212(18) 0.35773(17) 0.33299(19) 0.0334(5) Uani 1 1 d . . . . .
H30 H 0.6444 0.3093 0.3960 0.040 Uiso 1 1 calc R . . . .
C5 C 0.5626(2) 1.07326(18) 0.21437(19) 0.0383(5) Uani 1 1 d . . . . .
H5 H 0.5634 1.1579 0.1727 0.046 Uiso 1 1 calc R . . . .
C16 C 0.10829(18) 0.80102(18) 0.04834(17) 0.0310(4) Uani 1 1 d . . . . .
H16 H 0.1361 0.8006 -0.0324 0.037 Uiso 1 1 calc R . . . .
C3 C 0.5850(2) 0.9069(2) 0.38452(19) 0.0400(5) Uani 1 1 d . . . . .
H3 H 0.6010 0.8761 0.4606 0.048 Uiso 1 1 calc R . . . .
C2 C 0.56000(19) 0.82875(18) 0.33485(17) 0.0340(5) Uani 1 1 d . . . . .
H2 H 0.5596 0.7442 0.3766 0.041 Uiso 1 1 calc R . . . .
C20 C -0.11249(19) 0.8455(2) 0.03163(18) 0.0381(5) Uani 1 1 d . . . . .
H20A H -0.1865 0.7848 0.0791 0.057 Uiso 1 1 calc GR . . . .
H20B H -0.0707 0.8400 -0.0488 0.057 Uiso 1 1 calc GR . . . .
H20C H -0.1418 0.9262 0.0200 0.057 Uiso 1 1 calc GR . . . .
C36 C 0.2873(2) 0.2609(2) 0.13492(19) 0.0430(5) Uani 1 1 d . . . . .
H36A H 0.3712 0.3077 0.0878 0.065 Uiso 1 1 calc GR . . . .
H36B H 0.2220 0.3030 0.1007 0.065 Uiso 1 1 calc GR . . . .
H36C H 0.2923 0.1809 0.1301 0.065 Uiso 1 1 calc GR . . . .

loop_
_atom_site_aniso_label
_atom_site_aniso_U_11
_atom_site_aniso_U_22
_atom_site_aniso_U_33
_atom_site_aniso_U_23
_atom_site_aniso_U_13
_atom_site_aniso_U_12
S1 0.0228(2) 0.0214(2) 0.0247(2) -0.01031(19) -0.00004(18) -0.00286(17)
O1 0.0305(7) 0.0226(6) 0.0304(7) -0.0135(6) -0.0096(5) 0.0014(5)
O2 0.0411(8) 0.0171(6) 0.0287(7) -0.0070(6) -0.0039(6) 0.0005(5)
N1 0.0263(8) 0.0168(7) 0.0192(7) -0.0050(6) -0.0029(6) -0.0003(6)
C26 0.0189(8) 0.0216(9) 0.0241(9) -0.0087(7) -0.0069(7) 0.0029(7)
C21 0.0186(8) 0.0200(9) 0.0234(9) -0.0084(7) -0.0078(7) 0.0032(7)
C8 0.0209(8) 0.0211(9) 0.0192(8) -0.0085(7) -0.0064(7) 0.0021(7)
C25 0.0239(9) 0.0286(10) 0.0204(9) -0.0113(8) -0.0061(7) 0.0026(7)
C24 0.0288(9) 0.0283(10) 0.0294(10) -0.0177(8) -0.0092(8) 0.0055(8)
C7 0.0208(8) 0.0207(9) 0.0180(8) -0.0075(7) -0.0054(7) 0.0000(7)
C28 0.0194(8) 0.0156(8) 0.0269(9) -0.0083(7) -0.0067(7) -0.0007(6)
C12 0.0203(8) 0.0179(8) 0.0206(9) -0.0078(7) -0.0068(7) 0.0028(6)
C32 0.0307(10) 0.0430(12) 0.0393(11) -0.0276(10) -0.0117(9) 0.0105(9)
C6 0.0402(11) 0.0237(10) 0.0280(10) -0.0062(8) -0.0122(8) -0.0031(8)
C34 0.0178(8) 0.0231(9) 0.0258(9) -0.0117(8) -0.0016(7) -0.0009(7)
C33 0.0277(9) 0.0328(10) 0.0299(10) -0.0158(8) -0.0134(8) 0.0086(8)
C11 0.0228(9) 0.0199(9) 0.0209(9) -0.0087(7) -0.0041(7) 0.0007(7)
C22 0.0267(9) 0.0208(9) 0.0236(9) -0.0082(7) -0.0066(7) 0.0036(7)
C27 0.0369(10) 0.0226(9) 0.0223(9) -0.0057(8) -0.0040(8) -0.0022(8)
C9 0.0216(8) 0.0170(8) 0.0232(9) -0.0078(7) -0.0048(7) 0.0017(7)
C13 0.0212(8) 0.0155(8) 0.0203(8) -0.0065(7) -0.0043(7) -0.0002(6)
C1 0.0169(8) 0.0228(9) 0.0239(9) -0.0089(7) -0.0022(7) -0.0011(7)
C14 0.0238(9) 0.0131(8) 0.0212(9) -0.0046(7) -0.0060(7) 0.0004(6)
C10 0.0286(9) 0.0172(9) 0.0237(9) -0.0072(7) -0.0030(7) -0.0001(7)
C31 0.0230(9) 0.0290(10) 0.0548(13) -0.0210(10) -0.0146(9) 0.0078(8)
C23 0.0329(10) 0.0208(9) 0.0327(10) -0.0125(8) -0.0106(8) 0.0040(7)
C29 0.0277(10) 0.0292(10) 0.0250(9) -0.0056(8) -0.0074(8) 0.0026(8)
C17 0.0288(9) 0.0231(9) 0.0266(9) -0.0063(8) -0.0098(8) -0.0005(7)
C18 0.0220(9) 0.0261(9) 0.0274(10) -0.0114(8) -0.0050(7) 0.0022(7)
C19 0.0259(9) 0.0225(9) 0.0219(9) -0.0097(7) -0.0040(7) 0.0020(7)
C15 0.0243(9) 0.0330(10) 0.0233(9) -0.0115(8) -0.0043(7) 0.0046(8)
C4 0.0375(11) 0.0405(12) 0.0389(12) -0.0229(10) -0.0088(9) -0.0060(9)
C35 0.0323(10) 0.0243(9) 0.0368(11) -0.0172(8) -0.0090(8) 0.0014(8)
C30 0.0262(10) 0.0281(10) 0.0415(12) -0.0060(9) -0.0146(9) 0.0062(8)
C5 0.0486(12) 0.0236(10) 0.0411(12) -0.0110(9) -0.0136(10) -0.0041(9)
C16 0.0323(10) 0.0383(11) 0.0215(9) -0.0127(8) -0.0064(8) 0.0042(8)
C3 0.0474(12) 0.0469(13) 0.0316(11) -0.0160(10) -0.0192(10) 0.0022(10)
C2 0.0429(11) 0.0271(10) 0.0300(10) -0.0066(8) -0.0145(9) 0.0038(8)
C20 0.0333(11) 0.0503(13) 0.0343(11) -0.0170(10) -0.0149(9) 0.0046(9)
C36 0.0512(13) 0.0422(12) 0.0383(12) -0.0226(10) -0.0090(10) -0.0017(10)

loop_
_atom_type_symbol
_atom_type_description
_atom_type_scat_dispersion_real
_atom_type_scat_dispersion_imag
_atom_type_scat_source
C C 0.0033 0.0016 'International Tables Vol C Tables 4.2.6.8 and 6.1.1.4'
H H 0.0000 0.0000 'International Tables Vol C Tables 4.2.6.8 and 6.1.1.4'
N N 0.0061 0.0033 'International Tables Vol C Tables 4.2.6.8 and 6.1.1.4'
O O 0.0106 0.0060 'International Tables Vol C Tables 4.2.6.8 and 6.1.1.4'
S S 0.1246 0.1234 'International Tables Vol C Tables 4.2.6.8 and 6.1.1.4'

loop_
_geom_angle_atom_site_label_1
_geom_angle_atom_site_label_2
_geom_angle_atom_site_label_3
_geom_angle
_geom_angle_site_symmetry_1
_geom_angle_site_symmetry_3
_geom_angle_publ_flag
C1 S1 C7 102.12(8) . . ?
C34 O1 C35 113.60(14) . . ?
C26 N1 C11 108.73(13) . . ?
C26 N1 C27 124.50(15) . . ?
C11 N1 C27 126.50(14) . . ?
N1 C26 C21 107.64(15) . . ?
N1 C26 C25 130.20(15) . . ?
C25 C26 C21 122.14(16) . . ?
C26 C21 C12 107.38(14) . . ?
C22 C21 C26 118.62(16) . . ?
C22 C21 C12 133.95(16) . . ?
C7 C8 C28 122.85(15) . . ?
C7 C8 C9 120.26(15) . . ?
C28 C8 C9 116.89(14) . . ?
C26 C25 H25 121.2 . . ?
C24 C25 C26 117.58(16) . . ?
C24 C25 H25 121.2 . . ?
C25 C24 H24 119.4 . . ?
C25 C24 C23 121.29(17) . . ?
C23 C24 H24 119.4 . . ?
C8 C7 S1 119.08(13) . . ?
C8 C7 C13 124.54(15) . . ?
C13 C7 S1 116.31(12) . . ?
C33 C28 C8 121.81(15) . . ?
C33 C28 C29 118.43(16) . . ?
C29 C28 C8 119.74(16) . . ?
C21 C12 C13 124.20(14) . . ?
C11 C12 C21 106.63(14) . . ?
C11 C12 C13 129.17(15) . . ?
C33 C32 H32 120.0 . . ?
C31 C32 H32 120.0 . . ?
C31 C32 C33 119.92(18) . . ?
C1 C6 H6 120.1 . . ?
C5 C6 H6 120.1 . . ?
C5 C6 C1 119.90(18) . . ?
O1 C34 C9 112.08(14) . . ?
O2 C34 O1 123.69(16) . . ?
O2 C34 C9 124.22(16) . . ?
C28 C33 C32 120.88(17) . . ?
C28 C33 H33 119.6 . . ?
C32 C33 H33 119.6 . . ?
N1 C11 C10 119.54(14) . . ?
C12 C11 N1 109.60(15) . . ?
C12 C11 C10 130.81(16) . . ?
C21 C22 H22 120.3 . . ?
C23 C22 C21 119.40(16) . . ?
C23 C22 H22 120.3 . . ?
N1 C27 H27A 109.5 . . ?
N1 C27 H27B 109.5 . . ?
N1 C27 H27C 109.5 . . ?
H27A C27 H27B 109.5 . . ?
H27A C27 H27C 109.5 . . ?
H27B C27 H27C 109.5 . . ?
C8 C9 H9 108.0 . . ?
C34 C9 C8 110.70(13) . . ?
C34 C9 H9 108.0 . . ?
C34 C9 C10 107.54(13) . . ?
C10 C9 C8 114.34(14) . . ?
C10 C9 H9 108.0 . . ?
C7 C13 H13 105.5 . . ?
C7 C13 C14 113.06(14) . . ?
C12 C13 C7 112.27(13) . . ?
C12 C13 H13 105.5 . . ?
C12 C13 C14 114.16(13) . . ?
C14 C13 H13 105.5 . . ?
C6 C1 S1 120.43(14) . . ?
C2 C1 S1 120.10(14) . . ?
C2 C1 C6 119.34(18) . . ?
C19 C14 C13 120.23(15) . . ?
C15 C14 C13 122.14(15) . . ?
C15 C14 C19 117.47(16) . . ?
C11 C10 C9 113.77(14) . . ?
C11 C10 H10A 108.8 . . ?
C11 C10 H10B 108.8 . . ?
C9 C10 H10A 108.8 . . ?
C9 C10 H10B 108.8 . . ?
H10A C10 H10B 107.7 . . ?
C32 C31 H31 120.0 . . ?
C30 C31 C32 119.92(17) . . ?
C30 C31 H31 120.0 . . ?
C24 C23 H23 119.5 . . ?
C22 C23 C24 120.97(17) . . ?
C22 C23 H23 119.5 . . ?
C28 C29 H29 119.6 . . ?
C30 C29 C28 120.80(18) . . ?
C30 C29 H29 119.6 . . ?
C18 C17 C16 117.38(17) . . ?
C18 C17 C20 120.99(17) . . ?
C16 C17 C20 121.63(17) . . ?
C17 C18 H18 119.3 . . ?
C19 C18 C17 121.46(16) . . ?
C19 C18 H18 119.3 . . ?
C14 C19 H19 119.4 . . ?
C18 C19 C14 121.24(17) . . ?
C18 C19 H19 119.4 . . ?
C14 C15 H15 119.3 . . ?
C14 C15 C16 121.33(16) . . ?
C16 C15 H15 119.3 . . ?
C5 C4 H4 120.3 . . ?
C3 C4 H4 120.3 . . ?
C3 C4 C5 119.45(19) . . ?
O1 C35 H35A 110.1 . . ?
O1 C35 H35B 110.1 . . ?
O1 C35 C36 108.03(16) . . ?
H35A C35 H35B 108.4 . . ?
C36 C35 H35A 110.1 . . ?
C36 C35 H35B 110.1 . . ?
C31 C30 C29 120.05(18) . . ?
C31 C30 H30 120.0 . . ?
C29 C30 H30 120.0 . . ?
C6 C5 H5 119.7 . . ?
C4 C5 C6 120.54(19) . . ?
C4 C5 H5 119.7 . . ?
C17 C16 H16 119.4 . . ?
C15 C16 C17 121.12(17) . . ?
C15 C16 H16 119.4 . . ?
C4 C3 H3 119.9 . . ?
C2 C3 C4 120.15(19) . . ?
C2 C3 H3 119.9 . . ?
C1 C2 H2 119.7 . . ?
C3 C2 C1 120.62(18) . . ?
C3 C2 H2 119.7 . . ?
C17 C20 H20A 109.5 . . ?
C17 C20 H20B 109.5 . . ?
C17 C20 H20C 109.5 . . ?
H20A C20 H20B 109.5 . . ?
H20A C20 H20C 109.5 . . ?
H20B C20 H20C 109.5 . . ?
C35 C36 H36A 109.5 . . ?
C35 C36 H36B 109.5 . . ?
C35 C36 H36C 109.5 . . ?
H36A C36 H36B 109.5 . . ?
H36A C36 H36C 109.5 . . ?
H36B C36 H36C 109.5 . . ?

loop_
_geom_bond_atom_site_label_1
_geom_bond_atom_site_label_2
_geom_bond_distance
_geom_bond_site_symmetry_2
_geom_bond_publ_flag
S1 C7 1.7810(16) . ?
S1 C1 1.7756(18) . ?
O1 C34 1.335(2) . ?
O1 C35 1.458(2) . ?
O2 C34 1.199(2) . ?
N1 C26 1.371(2) . ?
N1 C11 1.388(2) . ?
N1 C27 1.453(2) . ?
C26 C21 1.409(2) . ?
C26 C25 1.394(2) . ?
C21 C12 1.429(2) . ?
C21 C22 1.400(2) . ?
C8 C7 1.335(2) . ?
C8 C28 1.491(2) . ?
C8 C9 1.531(2) . ?
C25 H25 0.9500 . ?
C25 C24 1.377(2) . ?
C24 H24 0.9500 . ?
C24 C23 1.400(3) . ?
C7 C13 1.520(2) . ?
C28 C33 1.380(2) . ?
C28 C29 1.386(2) . ?
C12 C11 1.369(2) . ?
C12 C13 1.510(2) . ?
C32 H32 0.9500 . ?
C32 C33 1.385(3) . ?
C32 C31 1.375(3) . ?
C6 H6 0.9500 . ?
C6 C1 1.381(2) . ?
C6 C5 1.381(3) . ?
C34 C9 1.518(2) . ?
C33 H33 0.9500 . ?
C11 C10 1.488(2) . ?
C22 H22 0.9500 . ?
C22 C23 1.374(2) . ?
C27 H27A 0.9800 . ?
C27 H27B 0.9800 . ?
C27 H27C 0.9800 . ?
C9 H9 1.0000 . ?
C9 C10 1.529(2) . ?
C13 H13 1.0000 . ?
C13 C14 1.535(2) . ?
C1 C2 1.380(3) . ?
C14 C19 1.388(2) . ?
C14 C15 1.383(2) . ?
C10 H10A 0.9900 . ?
C10 H10B 0.9900 . ?
C31 H31 0.9500 . ?
C31 C30 1.373(3) . ?
C23 H23 0.9500 . ?
C29 H29 0.9500 . ?
C29 C30 1.382(3) . ?
C17 C18 1.385(3) . ?
C17 C16 1.389(3) . ?
C17 C20 1.504(3) . ?
C18 H18 0.9500 . ?
C18 C19 1.379(3) . ?
C19 H19 0.9500 . ?
C15 H15 0.9500 . ?
C15 C16 1.385(3) . ?
C4 H4 0.9500 . ?
C4 C5 1.379(3) . ?
C4 C3 1.376(3) . ?
C35 H35A 0.9900 . ?
C35 H35B 0.9900 . ?
C35 C36 1.486(3) . ?
C30 H30 0.9500 . ?
C5 H5 0.9500 . ?
C16 H16 0.9500 . ?
C3 H3 0.9500 . ?
C3 C2 1.376(3) . ?
C2 H2 0.9500 . ?
C20 H20A 0.9800 . ?
C20 H20B 0.9800 . ?
C20 H20C 0.9800 . ?
C36 H36A 0.9800 . ?
C36 H36B 0.9800 . ?
C36 H36C 0.9800 . ?
